data_7709071
loop_
_publ_author_name
'Dong, Hui-Ming'
'Liu, Zhong-Yi'
'Tang, Hui-Min'
'Yang, En-Cui'
'Zhang, Yi-Quan'
'Zhao, Xiao-Jun'

_publ_section_title
;
 Slow relaxations of Dy(III) single-ion magnets dominated by simultaneous
 binding of chelating ligands in low-symmetry ligand-fields
;
_journal_name_full 'Dalton Transactions'
_journal_paper_doi 10.1039/D1DT03637H
_journal_year 2022
_chemical_formula_sum 'C46 H39 Cl Dy N7 O7'
_chemical_formula_weight 999.79
_space_group_crystal_system monoclinic
_space_group_IT_number 14
_space_group_name_Hall '-P 2ybc'
_space_group_name_H-M_alt 'P 1 21/c 1'
_atom_sites_solution_hydrogens mixed
_audit_creation_method SHELXL-2013
_audit_update_record
;
2016-09-23 deposited with the CCDC.	2021-12-08 downloaded from the CCDC.
;
_cell_angle_alpha 90
_cell_angle_beta 111.693(9)
_cell_angle_gamma 90
_cell_formula_units_Z 4
_cell_length_a 13.5337(19)
_cell_length_b 18.459(3)
_cell_length_c 18.405(2)
_cell_measurement_reflns_used 9919
_cell_measurement_temperature 296(2)
_cell_measurement_theta_max 28.36
_cell_measurement_theta_min 2.51
_cell_volume 4272.3(11)
_computing_cell_refinement 'Bruker SMART'
_computing_data_collection 'Bruker SMART'
_computing_data_reduction 'Bruker SAINT'
_computing_molecular_graphics 'Bruker SHELXTL'
_computing_publication_material 'Bruker SHELXTL'
_computing_structure_refinement 'SHELXL-2013 (Sheldrick, 2013)'
_computing_structure_solution 'Bruker SHELXTL'
_diffrn_ambient_temperature 296(2)
_diffrn_measured_fraction_theta_full 0.998
_diffrn_measured_fraction_theta_max 0.997
_diffrn_measurement_device_type 'CCD area detector'
_diffrn_measurement_method 'phi and omega scans'
_diffrn_radiation_type MoK\a
_diffrn_radiation_wavelength 0.71073
_diffrn_reflns_av_R_equivalents 0.0324
_diffrn_reflns_av_unetI/netI 0.0317
_diffrn_reflns_Laue_measured_fraction_full 0.998
_diffrn_reflns_Laue_measured_fraction_max 0.997
_diffrn_reflns_limit_h_max 16
_diffrn_reflns_limit_h_min -16
_diffrn_reflns_limit_k_max 23
_diffrn_reflns_limit_k_min -22
_diffrn_reflns_limit_l_max 22
_diffrn_reflns_limit_l_min -23
_diffrn_reflns_number 24592
_diffrn_reflns_point_group_measured_fraction_full 0.998
_diffrn_reflns_point_group_measured_fraction_max 0.997
_diffrn_reflns_theta_full 25.242
_diffrn_reflns_theta_max 26.495
_diffrn_reflns_theta_min 1.623
_exptl_absorpt_coefficient_mu 1.872
_exptl_absorpt_correction_type multi-scan
_exptl_absorpt_process_details SADABS
_exptl_crystal_colour YELLOW
_exptl_crystal_density_diffrn 1.554
_exptl_crystal_density_meas ?
_exptl_crystal_description BLOCK
_exptl_crystal_F_000 2012
_exptl_crystal_size_max 0.220
_exptl_crystal_size_mid 0.210
_exptl_crystal_size_min 0.180
_exptl_transmission_factor_max 0.729
_exptl_transmission_factor_min 0.683
_refine_diff_density_max 0.768
_refine_diff_density_min -0.484
_refine_diff_density_rms 0.063
_refine_ls_extinction_method none
_refine_ls_goodness_of_fit_ref 1.040
_refine_ls_hydrogen_treatment constr
_refine_ls_matrix_type full
_refine_ls_number_parameters 560
_refine_ls_number_reflns 8817
_refine_ls_number_restraints 12
_refine_ls_restrained_S_all 1.050
_refine_ls_R_factor_all 0.0326
_refine_ls_R_factor_gt 0.0240
_refine_ls_shift/su_max 0.002
_refine_ls_shift/su_mean 0.000
_refine_ls_structure_factor_coef Fsqd
_refine_ls_weighting_details
; 
 w=1/[\s^2^(Fo^2^)+(0.0283P)^2^+1.3890P] 
 where P=(Fo^2^+2Fc^2^)/3 
;
_refine_ls_weighting_scheme calc
_refine_ls_wR_factor_gt 0.0610
_refine_ls_wR_factor_ref 0.0640
_reflns_Friedel_coverage 0.000
_reflns_number_gt 7343
_reflns_number_total 8817
_reflns_threshold_expression 'I > 2\s(I)'
_cod_data_source_file d1dt03637h2.cif
_cod_data_source_block 160520a
_cod_depositor_comments
;
The following automatic conversions were performed:

data item '_exptl_absorpt_correction_type' value 'MULTI-SCAN' was
changed to 'multi-scan' in accordance with the
/home/data/users/saulius/crontab/automatic-downloads/rss-feeds/RSC/lib/dictionaries/cif_core.dic
dictionary named 'cif_core.dic' version 2.4.2 last updated on
2011-04-26.

data item '_exptl_crystal_density_meas' value 'NONE' was changed to
'?' -- the value is perceived as not measured.

Automatic conversion script
Id: cif_fix_values 7556 2019-12-06 15:28:31Z antanas 
;
_cod_original_sg_symbol_H-M 'P 21/c'
_cod_database_code 7709071
_shelx_space_group_comment
; 
The symmetry employed for this shelxl refinement is uniquely defined 
by the following loop, which should always be used as a source of 
symmetry information in preference to the above space-group names. 
They are only intended as comments. 
;
_shelx_estimated_absorpt_t_min 0.683
_shelx_estimated_absorpt_t_max 0.729
_shelxl_version_number 2013-2

loop_
_space_group_symop_operation_xyz
'x, y, z'
'-x, y+1/2, -z+1/2'
'-x, -y, -z'
'x, -y-1/2, z-1/2'

loop_
_atom_site_label
_atom_site_type_symbol
_atom_site_fract_x
_atom_site_fract_y
_atom_site_fract_z
_atom_site_U_iso_or_equiv
_atom_site_adp_type
_atom_site_occupancy
_atom_site_site_symmetry_order
_atom_site_calc_flag
_atom_site_refinement_flags_posn
_atom_site_refinement_flags_adp
_atom_site_refinement_flags_occupancy
_atom_site_disorder_assembly
_atom_site_disorder_group
Dy1 Dy 0.24622(2) 0.37468(2) 0.49032(2) 0.03072(5) Uani 1 1 d . . . . .
Cl1 Cl 0.76938(9) 0.29728(6) 0.32884(7) 0.0909(3) Uani 1 1 d . . . . .
O1 O 0.09514(12) 0.42304(10) 0.40947(10) 0.0403(4) Uani 1 1 d . . . . .
O2 O 0.39834(12) 0.41903(10) 0.57636(10) 0.0411(4) Uani 1 1 d . . . . .
O3 O 0.10755(15) 0.50730(13) 0.53336(13) 0.0725(7) Uani 1 1 d . . . . .
H3 H 0.0786 0.4929 0.4883 0.109 Uiso 1 1 d R U . . .
O4 O 0.38698(15) 0.51281(13) 0.46120(13) 0.0736(7) Uani 1 1 d . . . . .
H4 H 0.4129 0.4979 0.5063 0.110 Uiso 1 1 d R U . . .
O5 O 0.6845(3) 0.12959(17) 0.4961(2) 0.1072(10) Uani 1 1 d . . . . .
H5 H 0.7132 0.1461 0.4675 0.161 Uiso 1 1 d R U . . .
O6 O 0.8900(2) 0.15999(16) 0.39619(16) 0.0979(8) Uani 1 1 d . . . . .
H6 H 0.8711 0.2016 0.3823 0.147 Uiso 1 1 d R U . . .
O7 O 0.7132(4) 0.2006(3) 0.1833(3) 0.197(2) Uani 1 1 d . U . . .
H7 H 0.7726 0.1889 0.2137 0.295 Uiso 1 1 d R U . . .
N1 N 0.28668(16) 0.48209(12) 0.42423(12) 0.0442(5) Uani 1 1 d . . . . .
N2 N 0.20752(16) 0.47521(12) 0.56679(12) 0.0440(5) Uani 1 1 d . . . . .
N3 N 0.17374(16) 0.28049(11) 0.38275(12) 0.0408(5) Uani 1 1 d . . . . .
N4 N 0.38062(16) 0.32210(13) 0.43648(12) 0.0443(5) Uani 1 1 d . . . . .
N5 N 0.11209(16) 0.31084(12) 0.53653(12) 0.0416(5) Uani 1 1 d . . . . .
N6 N 0.31912(17) 0.27056(12) 0.58606(13) 0.0446(5) Uani 1 1 d . . . . .
N7 N 0.8239(2) 0.13018(17) 0.43042(18) 0.0750(8) Uani 1 1 d . . . . .
C1 C 0.43378(19) 0.44271(14) 0.64823(14) 0.0398(6) Uani 1 1 d . . . . .
C2 C 0.5381(2) 0.42567(17) 0.69933(16) 0.0527(7) Uani 1 1 d . . . . .
H2 H 0.5813 0.3974 0.6814 0.063 Uiso 1 1 calc R U . . .
C3 C 0.5770(2) 0.4504(2) 0.77584(18) 0.0651(9) Uani 1 1 d . . . . .
H3A H 0.6460 0.4386 0.8084 0.078 Uiso 1 1 calc R U . . .
C4 C 0.5155(3) 0.49199(19) 0.80419(18) 0.0652(9) Uani 1 1 d . . . . .
H4A H 0.5421 0.5073 0.8560 0.078 Uiso 1 1 calc R U . . .
C5 C 0.4145(3) 0.51099(17) 0.75587(16) 0.0571(8) Uani 1 1 d . . . . .
H5A H 0.3735 0.5405 0.7746 0.069 Uiso 1 1 calc R U . . .
C6 C 0.3724(2) 0.48587(14) 0.67778(15) 0.0420(6) Uani 1 1 d . . . . .
C7 C 0.2644(2) 0.50772(15) 0.63089(16) 0.0469(6) Uani 1 1 d . . . . .
H7A H 0.2349 0.5467 0.6477 0.056 Uiso 1 1 calc R U . . .
C8 C 0.06009(19) 0.45168(14) 0.33869(14) 0.0389(6) Uani 1 1 d . . . . .
C9 C -0.0443(2) 0.43752(17) 0.28685(17) 0.0531(7) Uani 1 1 d . . . . .
H9 H -0.0880 0.4073 0.3022 0.064 Uiso 1 1 calc R U . . .
C10 C -0.0824(2) 0.4684(2) 0.21300(18) 0.0649(9) Uani 1 1 d . . . . .
H10 H -0.1515 0.4585 0.1793 0.078 Uiso 1 1 calc R U . . .
C11 C -0.0196(3) 0.51355(19) 0.18867(18) 0.0650(9) Uani 1 1 d . . . . .
H11 H -0.0461 0.5336 0.1388 0.078 Uiso 1 1 calc R U . . .
C12 C 0.0821(2) 0.52869(16) 0.23821(16) 0.0553(7) Uani 1 1 d . . . . .
H12 H 0.1240 0.5599 0.2222 0.066 Uiso 1 1 calc R U . . .
C13 C 0.1236(2) 0.49734(14) 0.31328(14) 0.0411(6) Uani 1 1 d . . . . .
C14 C 0.2318(2) 0.51631(15) 0.36241(16) 0.0483(7) Uani 1 1 d . . . . .
H14 H 0.2629 0.5558 0.3479 0.058 Uiso 1 1 calc R U . . .
C15 C 0.0712(2) 0.26254(16) 0.35291(16) 0.0509(7) Uani 1 1 d . . . . .
H15 H 0.0251 0.2859 0.3722 0.061 Uiso 1 1 calc R U . . .
C16 C 0.0289(3) 0.21067(18) 0.29438(18) 0.0623(8) Uani 1 1 d . . . . .
H16 H -0.0436 0.2007 0.2747 0.075 Uiso 1 1 calc R U . . .
C17 C 0.0948(3) 0.17537(17) 0.26686(17) 0.0616(8) Uani 1 1 d . . . . .
H17 H 0.0683 0.1394 0.2292 0.074 Uiso 1 1 calc R U . . .
C18 C 0.2028(3) 0.19258(14) 0.29472(15) 0.0513(7) Uani 1 1 d . . . . .
C19 C 0.2395(2) 0.24651(13) 0.35352(14) 0.0403(6) Uani 1 1 d . . . . .
C20 C 0.3486(2) 0.26829(14) 0.38163(15) 0.0431(6) Uani 1 1 d . . . . .
C21 C 0.4807(2) 0.34401(19) 0.45974(19) 0.0606(8) Uani 1 1 d . . . . .
H21 H 0.5035 0.3801 0.4976 0.073 Uiso 1 1 calc R U . . .
C22 C 0.5541(2) 0.3153(2) 0.4299(2) 0.0728(10) Uani 1 1 d . . . . .
H22 H 0.6230 0.3334 0.4461 0.087 Uiso 1 1 calc R U . . .
C23 C 0.5228(3) 0.2605(2) 0.3770(2) 0.0728(10) Uani 1 1 d . . . . .
H23 H 0.5711 0.2401 0.3578 0.087 Uiso 1 1 calc R U . . .
C24 C 0.4188(2) 0.23485(17) 0.35140(17) 0.0567(8) Uani 1 1 d . . . . .
C25 C 0.3792(3) 0.17829(18) 0.29400(19) 0.0677(9) Uani 1 1 d . . . . .
H25 H 0.4257 0.1549 0.2751 0.081 Uiso 1 1 calc R U . . .
C26 C 0.2772(3) 0.15889(17) 0.26747(18) 0.0644(9) Uani 1 1 d . . . . .
H26 H 0.2539 0.1224 0.2302 0.077 Uiso 1 1 calc R U . . .
C27 C 0.0105(2) 0.33044(18) 0.51338(17) 0.0535(7) Uani 1 1 d . . . . .
H27 H -0.0125 0.3697 0.4797 0.064 Uiso 1 1 calc R U . . .
C28 C -0.0633(2) 0.2947(2) 0.5374(2) 0.0708(10) Uani 1 1 d . . . . .
H28 H -0.1337 0.3101 0.5200 0.085 Uiso 1 1 calc R U . . .
C29 C -0.0302(3) 0.2370(2) 0.5867(2) 0.0713(10) Uani 1 1 d . . . . .
H29 H -0.0786 0.2127 0.6031 0.086 Uiso 1 1 calc R U . . .
C30 C 0.0750(3) 0.21408(17) 0.61276(17) 0.0566(8) Uani 1 1 d . . . . .
C31 C 0.1160(3) 0.15562(18) 0.6668(2) 0.0697(10) Uani 1 1 d . . . . .
H31 H 0.0697 0.1294 0.6836 0.084 Uiso 1 1 calc R U . . .
C32 C 0.2183(3) 0.13796(17) 0.6935(2) 0.0709(10) Uani 1 1 d . . . . .
H32 H 0.2427 0.1004 0.7294 0.085 Uiso 1 1 calc R U . . .
C33 C 0.2914(3) 0.17582(15) 0.66775(17) 0.0571(8) Uani 1 1 d . . . . .
C34 C 0.4001(3) 0.16081(18) 0.6960(2) 0.0706(9) Uani 1 1 d . . . . .
H34 H 0.4274 0.1241 0.7325 0.085 Uiso 1 1 calc R U . . .
C35 C 0.4657(3) 0.19944(19) 0.6707(2) 0.0717(10) Uani 1 1 d . . . . .
H35 H 0.5384 0.1901 0.6898 0.086 Uiso 1 1 calc R U . . .
C36 C 0.4221(2) 0.25378(17) 0.61495(18) 0.0582(8) Uani 1 1 d . . . . .
H36 H 0.4676 0.2796 0.5971 0.070 Uiso 1 1 calc R U . . .
C37 C 0.2543(2) 0.23272(14) 0.61305(15) 0.0436(6) Uani 1 1 d . . . . .
C38 C 0.1445(2) 0.25302(14) 0.58609(15) 0.0436(6) Uani 1 1 d . . . . .
C39 C 0.7026(3) 0.0579(2) 0.5049(2) 0.0797(11) Uani 1 1 d . . . . .
C40 C 0.6437(3) 0.0176(3) 0.5383(2) 0.1029(16) Uani 1 1 d . . . . .
H40 H 0.5942 0.0403 0.5548 0.123 Uiso 1 1 calc R U . . .
C41 C 0.6591(5) -0.0555(4) 0.5468(3) 0.128(2) Uani 1 1 d . . . . .
H41 H 0.6197 -0.0824 0.5693 0.154 Uiso 1 1 calc R U . . .
C42 C 0.7297(6) -0.0895(3) 0.5234(3) 0.128(2) Uani 1 1 d . . . . .
H42 H 0.7371 -0.1395 0.5285 0.153 Uiso 1 1 calc R U . . .
C43 C 0.7916(4) -0.0509(2) 0.4917(2) 0.0938(13) Uani 1 1 d . . . . .
H43 H 0.8421 -0.0747 0.4771 0.113 Uiso 1 1 calc R U . . .
C44 C 0.7781(3) 0.0235(2) 0.48164(17) 0.0670(9) Uani 1 1 d . . . . .
C45 C 0.8417(3) 0.0633(2) 0.44657(19) 0.0723(10) Uani 1 1 d . . . . .
H45 H 0.8957 0.0398 0.4359 0.087 Uiso 1 1 calc R U . . .
C46 C 0.7241(5) 0.2468(4) 0.1337(4) 0.172(3) Uani 1 1 d . U . . .
H46A H 0.6572 0.2702 0.1065 0.258 Uiso 1 1 calc R U . . .
H46B H 0.7468 0.2220 0.0968 0.258 Uiso 1 1 calc R U . . .
H46C H 0.7762 0.2824 0.1611 0.258 Uiso 1 1 calc R U . . .

loop_
_atom_site_aniso_label
_atom_site_aniso_U_11
_atom_site_aniso_U_22
_atom_site_aniso_U_33
_atom_site_aniso_U_23
_atom_site_aniso_U_13
_atom_site_aniso_U_12
Dy1 0.02867(7) 0.03107(7) 0.03298(7) -0.00044(4) 0.01205(5) -0.00004(4)
Cl1 0.0862(7) 0.0801(7) 0.1117(8) -0.0147(6) 0.0426(6) -0.0159(5)
O1 0.0327(8) 0.0460(11) 0.0406(9) 0.0022(8) 0.0117(7) 0.0005(8)
O2 0.0292(8) 0.0474(11) 0.0434(10) 0.0006(8) 0.0096(7) -0.0032(8)
O3 0.0425(11) 0.0905(17) 0.0684(14) -0.0333(12) 0.0016(10) 0.0228(11)
O4 0.0452(11) 0.0870(17) 0.0706(14) 0.0297(12) 0.0003(10) -0.0281(11)
O5 0.112(2) 0.100(2) 0.120(3) 0.0210(18) 0.055(2) 0.0109(18)
O6 0.114(2) 0.092(2) 0.107(2) -0.0055(17) 0.0631(18) -0.0252(17)
O7 0.221(5) 0.170(4) 0.200(5) -0.062(4) 0.079(4) -0.058(4)
N1 0.0342(11) 0.0472(13) 0.0443(12) 0.0096(10) 0.0065(9) -0.0093(10)
N2 0.0329(11) 0.0499(14) 0.0451(12) -0.0086(10) 0.0097(9) 0.0068(10)
N3 0.0463(12) 0.0382(12) 0.0413(11) -0.0057(9) 0.0201(10) -0.0012(10)
N4 0.0370(11) 0.0516(14) 0.0486(12) -0.0006(10) 0.0209(10) 0.0026(10)
N5 0.0395(11) 0.0482(13) 0.0399(11) -0.0025(10) 0.0182(9) -0.0055(10)
N6 0.0463(12) 0.0387(12) 0.0501(13) 0.0051(10) 0.0192(10) 0.0030(10)
N7 0.089(2) 0.070(2) 0.0669(18) -0.0075(15) 0.0299(16) -0.0278(17)
C1 0.0370(13) 0.0407(15) 0.0395(14) 0.0097(11) 0.0117(11) -0.0078(11)
C2 0.0373(14) 0.0642(19) 0.0504(16) 0.0126(14) 0.0089(12) -0.0056(13)
C3 0.0486(17) 0.077(2) 0.0504(18) 0.0144(16) -0.0041(14) -0.0141(16)
C4 0.070(2) 0.070(2) 0.0410(16) -0.0022(15) 0.0027(15) -0.0195(18)
C5 0.0683(19) 0.0549(19) 0.0434(16) -0.0062(13) 0.0152(14) -0.0149(15)
C6 0.0432(14) 0.0394(14) 0.0392(13) 0.0005(11) 0.0103(11) -0.0093(12)
C7 0.0481(15) 0.0449(16) 0.0487(16) -0.0102(12) 0.0192(13) 0.0000(13)
C8 0.0366(13) 0.0393(14) 0.0388(13) -0.0045(11) 0.0114(11) 0.0075(11)
C9 0.0367(14) 0.0626(19) 0.0527(17) -0.0052(14) 0.0081(12) 0.0081(13)
C10 0.0447(16) 0.079(2) 0.0518(18) -0.0081(16) -0.0043(14) 0.0164(16)
C11 0.068(2) 0.071(2) 0.0411(16) 0.0082(15) 0.0036(15) 0.0265(18)
C12 0.0627(18) 0.0519(18) 0.0476(16) 0.0113(13) 0.0161(14) 0.0145(15)
C13 0.0414(13) 0.0410(14) 0.0375(13) 0.0022(11) 0.0107(11) 0.0085(12)
C14 0.0473(15) 0.0459(16) 0.0499(16) 0.0130(12) 0.0159(13) -0.0042(13)
C15 0.0508(16) 0.0527(18) 0.0518(16) -0.0113(13) 0.0218(13) -0.0138(14)
C16 0.067(2) 0.062(2) 0.0554(18) -0.0127(15) 0.0202(16) -0.0237(17)
C17 0.090(2) 0.0454(17) 0.0499(17) -0.0115(13) 0.0270(17) -0.0209(17)
C18 0.084(2) 0.0341(15) 0.0413(15) 0.0021(11) 0.0299(15) 0.0057(14)
C19 0.0541(15) 0.0327(13) 0.0379(13) 0.0042(10) 0.0214(12) 0.0046(12)
C20 0.0560(16) 0.0407(15) 0.0398(13) 0.0064(11) 0.0260(12) 0.0154(12)
C21 0.0434(16) 0.080(2) 0.0649(19) -0.0081(17) 0.0281(14) -0.0030(16)
C22 0.0421(17) 0.103(3) 0.079(2) 0.004(2) 0.0295(16) 0.0074(18)
C23 0.067(2) 0.096(3) 0.071(2) 0.009(2) 0.0441(19) 0.031(2)
C24 0.0645(19) 0.063(2) 0.0518(17) 0.0140(14) 0.0324(15) 0.0254(16)
C25 0.099(3) 0.060(2) 0.062(2) 0.0021(16) 0.049(2) 0.032(2)
C26 0.100(3) 0.0454(18) 0.0560(19) -0.0056(14) 0.0389(19) 0.0112(18)
C27 0.0388(14) 0.073(2) 0.0515(16) 0.0001(15) 0.0203(12) -0.0046(14)
C28 0.0439(17) 0.110(3) 0.065(2) -0.007(2) 0.0269(15) -0.0136(18)
C29 0.070(2) 0.093(3) 0.063(2) -0.0104(19) 0.0388(18) -0.036(2)
C30 0.067(2) 0.0600(19) 0.0503(16) -0.0108(14) 0.0310(15) -0.0245(16)
C31 0.106(3) 0.053(2) 0.066(2) -0.0005(16) 0.050(2) -0.027(2)
C32 0.111(3) 0.0444(19) 0.066(2) 0.0096(15) 0.043(2) -0.0086(19)
C33 0.087(2) 0.0369(15) 0.0511(17) 0.0004(12) 0.0292(16) 0.0024(16)
C34 0.098(3) 0.0442(19) 0.069(2) 0.0155(16) 0.031(2) 0.0225(19)
C35 0.069(2) 0.064(2) 0.076(2) 0.0177(18) 0.0203(18) 0.0285(18)
C36 0.0521(17) 0.0553(19) 0.069(2) 0.0140(15) 0.0240(15) 0.0155(14)
C37 0.0591(17) 0.0300(13) 0.0431(14) -0.0031(10) 0.0206(13) -0.0035(12)
C38 0.0572(16) 0.0391(14) 0.0389(14) -0.0076(11) 0.0227(12) -0.0134(13)
C39 0.075(2) 0.088(3) 0.058(2) 0.015(2) 0.0038(18) -0.015(2)
C40 0.084(3) 0.145(5) 0.069(3) 0.028(3) 0.016(2) -0.029(3)
C41 0.149(5) 0.143(6) 0.061(3) 0.033(3) 0.003(3) -0.072(4)
C42 0.199(7) 0.091(4) 0.058(3) 0.012(3) 0.006(3) -0.050(4)
C43 0.136(3) 0.071(3) 0.049(2) 0.0050(18) 0.003(2) -0.016(3)
C44 0.072(2) 0.070(2) 0.0388(16) 0.0022(15) -0.0023(15) -0.0153(19)
C45 0.077(2) 0.077(3) 0.0539(19) -0.0087(17) 0.0134(17) -0.007(2)
C46 0.185(5) 0.238(7) 0.120(4) 0.025(4) 0.090(4) -0.028(5)

loop_
_atom_type_symbol
_atom_type_description
_atom_type_scat_dispersion_real
_atom_type_scat_dispersion_imag
_atom_type_scat_source
C C 0.0033 0.0016 'International Tables Vol C Tables 4.2.6.8 and 6.1.1.4'
H H 0.0000 0.0000 'International Tables Vol C Tables 4.2.6.8 and 6.1.1.4'
N N 0.0061 0.0033 'International Tables Vol C Tables 4.2.6.8 and 6.1.1.4'
O O 0.0106 0.0060 'International Tables Vol C Tables 4.2.6.8 and 6.1.1.4'
Dy Dy -0.1892 4.4098 'International Tables Vol C Tables 4.2.6.8 and 6.1.1.4'
Cl Cl 0.1484 0.1585 'International Tables Vol C Tables 4.2.6.8 and 6.1.1.4'

loop_
_geom_angle_atom_site_label_1
_geom_angle_atom_site_label_2
_geom_angle_atom_site_label_3
_geom_angle
_geom_angle_site_symmetry_1
_geom_angle_site_symmetry_3
_geom_angle_publ_flag
O1 Dy1 O2 134.82(7) . . ?
O1 Dy1 N1 70.57(6) . . ?
O2 Dy1 N1 75.14(6) . . ?
O1 Dy1 N2 75.31(6) . . ?
O2 Dy1 N2 70.07(6) . . ?
N1 Dy1 N2 79.26(9) . . ?
O1 Dy1 N3 76.04(7) . . ?
O2 Dy1 N3 142.21(6) . . ?
N1 Dy1 N3 104.79(7) . . ?
N2 Dy1 N3 147.70(7) . . ?
O1 Dy1 N6 142.31(7) . . ?
O2 Dy1 N6 76.50(7) . . ?
N1 Dy1 N6 147.11(7) . . ?
N2 Dy1 N6 106.19(7) . . ?
N3 Dy1 N6 87.83(7) . . ?
O1 Dy1 N5 79.48(7) . . ?
O2 Dy1 N5 120.89(6) . . ?
N1 Dy1 N5 147.13(7) . . ?
N2 Dy1 N5 80.36(7) . . ?
N3 Dy1 N5 80.04(7) . . ?
N6 Dy1 N5 64.12(7) . . ?
O1 Dy1 N4 120.13(7) . . ?
O2 Dy1 N4 79.24(7) . . ?
N1 Dy1 N4 78.29(7) . . ?
N2 Dy1 N4 145.66(7) . . ?
N3 Dy1 N4 64.19(7) . . ?
N6 Dy1 N4 80.38(7) . . ?
N5 Dy1 N4 130.26(8) . . ?
C8 O1 Dy1 136.64(15) . . ?
C1 O2 Dy1 137.53(15) . . ?
N2 O3 H3 109.4 . . ?
N1 O4 H4 109.4 . . ?
C39 O5 H5 109.5 . . ?
N7 O6 H6 109.6 . . ?
C46 O7 H7 108.4 . . ?
C14 N1 O4 112.1(2) . . ?
C14 N1 Dy1 132.12(18) . . ?
O4 N1 Dy1 115.81(14) . . ?
C7 N2 O3 111.0(2) . . ?
C7 N2 Dy1 132.87(18) . . ?
O3 N2 Dy1 115.98(14) . . ?
C15 N3 C19 117.3(2) . . ?
C15 N3 Dy1 122.30(17) . . ?
C19 N3 Dy1 120.35(16) . . ?
C21 N4 C20 117.9(2) . . ?
C21 N4 Dy1 123.16(19) . . ?
C20 N4 Dy1 118.96(16) . . ?
C27 N5 C38 117.7(2) . . ?
C27 N5 Dy1 122.99(19) . . ?
C38 N5 Dy1 119.29(16) . . ?
C36 N6 C37 117.3(2) . . ?
C36 N6 Dy1 122.17(19) . . ?
C37 N6 Dy1 120.42(17) . . ?
C45 N7 O6 113.1(3) . . ?
O2 C1 C6 122.4(2) . . ?
O2 C1 C2 120.2(3) . . ?
C6 C1 C2 117.3(2) . . ?
C3 C2 C1 120.9(3) . . ?
C3 C2 H2 119.5 . . ?
C1 C2 H2 119.5 . . ?
C4 C3 C2 121.0(3) . . ?
C4 C3 H3A 119.5 . . ?
C2 C3 H3A 119.5 . . ?
C3 C4 C5 119.8(3) . . ?
C3 C4 H4A 120.1 . . ?
C5 C4 H4A 120.1 . . ?
C4 C5 C6 120.4(3) . . ?
C4 C5 H5A 119.8 . . ?
C6 C5 H5A 119.8 . . ?
C1 C6 C5 120.5(3) . . ?
C1 C6 C7 122.6(2) . . ?
C5 C6 C7 116.8(3) . . ?
N2 C7 C6 122.8(3) . . ?
N2 C7 H7A 118.6 . . ?
C6 C7 H7A 118.6 . . ?
O1 C8 C13 121.9(2) . . ?
O1 C8 C9 119.9(2) . . ?
C13 C8 C9 118.1(2) . . ?
C10 C9 C8 120.3(3) . . ?
C10 C9 H9 119.8 . . ?
C8 C9 H9 119.8 . . ?
C11 C10 C9 121.2(3) . . ?
C11 C10 H10 119.4 . . ?
C9 C10 H10 119.4 . . ?
C12 C11 C10 119.7(3) . . ?
C12 C11 H11 120.1 . . ?
C10 C11 H11 120.1 . . ?
C11 C12 C13 120.5(3) . . ?
C11 C12 H12 119.8 . . ?
C13 C12 H12 119.8 . . ?
C8 C13 C12 120.1(2) . . ?
C8 C13 C14 122.6(2) . . ?
C12 C13 C14 117.2(3) . . ?
N1 C14 C13 123.9(3) . . ?
N1 C14 H14 118.0 . . ?
C13 C14 H14 118.0 . . ?
N3 C15 C16 123.8(3) . . ?
N3 C15 H15 118.1 . . ?
C16 C15 H15 118.1 . . ?
C17 C16 C15 118.9(3) . . ?
C17 C16 H16 120.5 . . ?
C15 C16 H16 120.5 . . ?
C16 C17 C18 120.1(3) . . ?
C16 C17 H17 120.0 . . ?
C18 C17 H17 120.0 . . ?
C17 C18 C19 117.7(3) . . ?
C17 C18 C26 123.5(3) . . ?
C19 C18 C26 118.8(3) . . ?
N3 C19 C18 122.1(3) . . ?
N3 C19 C20 118.0(2) . . ?
C18 C19 C20 119.8(2) . . ?
N4 C20 C24 122.3(3) . . ?
N4 C20 C19 118.3(2) . . ?
C24 C20 C19 119.4(3) . . ?
N4 C21 C22 123.0(3) . . ?
N4 C21 H21 118.5 . . ?
C22 C21 H21 118.5 . . ?
C23 C22 C21 118.9(3) . . ?
C23 C22 H22 120.5 . . ?
C21 C22 H22 120.5 . . ?
C22 C23 C24 120.3(3) . . ?
C22 C23 H23 119.8 . . ?
C24 C23 H23 119.8 . . ?
C23 C24 C20 117.5(3) . . ?
C23 C24 C25 123.4(3) . . ?
C20 C24 C25 119.0(3) . . ?
C26 C25 C24 121.2(3) . . ?
C26 C25 H25 119.4 . . ?
C24 C25 H25 119.4 . . ?
C25 C26 C18 121.7(3) . . ?
C25 C26 H26 119.1 . . ?
C18 C26 H26 119.1 . . ?
N5 C27 C28 123.0(3) . . ?
N5 C27 H27 118.5 . . ?
C28 C27 H27 118.5 . . ?
C29 C28 C27 118.8(3) . . ?
C29 C28 H28 120.6 . . ?
C27 C28 H28 120.6 . . ?
C28 C29 C30 120.6(3) . . ?
C28 C29 H29 119.7 . . ?
C30 C29 H29 119.7 . . ?
C29 C30 C38 117.1(3) . . ?
C29 C30 C31 123.5(3) . . ?
C38 C30 C31 119.3(3) . . ?
C32 C31 C30 121.7(3) . . ?
C32 C31 H31 119.2 . . ?
C30 C31 H31 119.2 . . ?
C31 C32 C33 120.9(3) . . ?
C31 C32 H32 119.6 . . ?
C33 C32 H32 119.6 . . ?
C34 C33 C37 117.5(3) . . ?
C34 C33 C32 122.9(3) . . ?
C37 C33 C32 119.6(3) . . ?
C35 C34 C33 120.3(3) . . ?
C35 C34 H34 119.9 . . ?
C33 C34 H34 119.9 . . ?
C34 C35 C36 118.6(3) . . ?
C34 C35 H35 120.7 . . ?
C36 C35 H35 120.7 . . ?
N6 C36 C35 123.7(3) . . ?
N6 C36 H36 118.1 . . ?
C35 C36 H36 118.1 . . ?
N6 C37 C33 122.6(3) . . ?
N6 C37 C38 118.0(2) . . ?
C33 C37 C38 119.4(3) . . ?
N5 C38 C30 122.7(3) . . ?
N5 C38 C37 118.2(2) . . ?
C30 C38 C37 119.2(3) . . ?
O5 C39 C40 118.0(5) . . ?
O5 C39 C44 122.2(4) . . ?
C40 C39 C44 119.8(5) . . ?
C41 C40 C39 119.4(5) . . ?
C41 C40 H40 120.3 . . ?
C39 C40 H40 120.3 . . ?
C42 C41 C40 121.5(6) . . ?
C42 C41 H41 119.3 . . ?
C40 C41 H41 119.3 . . ?
C41 C42 C43 120.7(6) . . ?
C41 C42 H42 119.6 . . ?
C43 C42 H42 119.6 . . ?
C42 C43 C44 119.6(6) . . ?
C42 C43 H43 120.2 . . ?
C44 C43 H43 120.2 . . ?
C43 C44 C39 119.0(4) . . ?
C43 C44 C45 119.2(4) . . ?
C39 C44 C45 121.8(4) . . ?
N7 C45 C44 120.1(4) . . ?
N7 C45 H45 119.9 . . ?
C44 C45 H45 119.9 . . ?
O7 C46 H46A 109.5 . . ?
O7 C46 H46B 109.5 . . ?
H46A C46 H46B 109.5 . . ?
O7 C46 H46C 109.5 . . ?
H46A C46 H46C 109.5 . . ?
H46B C46 H46C 109.5 . . ?

loop_
_geom_bond_atom_site_label_1
_geom_bond_atom_site_label_2
_geom_bond_distance
_geom_bond_site_symmetry_2
_geom_bond_publ_flag
Dy1 O1 2.2232(16) . ?
Dy1 O2 2.2375(16) . ?
Dy1 N1 2.491(2) . ?
Dy1 N2 2.499(2) . ?
Dy1 N3 2.544(2) . ?
Dy1 N6 2.547(2) . ?
Dy1 N5 2.559(2) . ?
Dy1 N4 2.562(2) . ?
O1 C8 1.321(3) . ?
O2 C1 1.304(3) . ?
O3 N2 1.395(3) . ?
O3 H3 0.8200 . ?
O4 N1 1.394(3) . ?
O4 H4 0.8200 . ?
O5 C39 1.344(4) . ?
O5 H5 0.8200 . ?
O6 N7 1.385(4) . ?
O6 H6 0.8200 . ?
O7 C46 1.296(7) . ?
O7 H7 0.8200 . ?
N1 C14 1.273(3) . ?
N2 C7 1.294(3) . ?
N3 C15 1.332(3) . ?
N3 C19 1.353(3) . ?
N4 C21 1.325(3) . ?
N4 C20 1.368(3) . ?
N5 C27 1.330(3) . ?
N5 C38 1.367(3) . ?
N6 C36 1.331(3) . ?
N6 C37 1.351(3) . ?
N7 C45 1.272(4) . ?
C1 C6 1.398(4) . ?
C1 C2 1.412(3) . ?
C2 C3 1.386(4) . ?
C2 H2 0.9300 . ?
C3 C4 1.370(5) . ?
C3 H3A 0.9300 . ?
C4 C5 1.373(4) . ?
C4 H4A 0.9300 . ?
C5 C6 1.414(4) . ?
C5 H5A 0.9300 . ?
C6 C7 1.453(4) . ?
C7 H7A 0.9300 . ?
C8 C13 1.402(4) . ?
C8 C9 1.407(3) . ?
C9 C10 1.386(4) . ?
C9 H9 0.9300 . ?
C10 C11 1.378(5) . ?
C10 H10 0.9300 . ?
C11 C12 1.370(4) . ?
C11 H11 0.9300 . ?
C12 C13 1.409(4) . ?
C12 H12 0.9300 . ?
C13 C14 1.451(4) . ?
C14 H14 0.9300 . ?
C15 C16 1.396(4) . ?
C15 H15 0.9300 . ?
C16 C17 1.345(4) . ?
C16 H16 0.9300 . ?
C17 C18 1.395(4) . ?
C17 H17 0.9300 . ?
C18 C19 1.418(4) . ?
C18 C26 1.423(4) . ?
C19 C20 1.430(4) . ?
C20 C24 1.409(4) . ?
C21 C22 1.405(4) . ?
C21 H21 0.9300 . ?
C22 C23 1.357(5) . ?
C22 H22 0.9300 . ?
C23 C24 1.392(5) . ?
C23 H23 0.9300 . ?
C24 C25 1.440(5) . ?
C25 C26 1.333(5) . ?
C25 H25 0.9300 . ?
C26 H26 0.9300 . ?
C27 C28 1.397(4) . ?
C27 H27 0.9300 . ?
C28 C29 1.364(5) . ?
C28 H28 0.9300 . ?
C29 C30 1.390(5) . ?
C29 H29 0.9300 . ?
C30 C38 1.409(4) . ?
C30 C31 1.433(5) . ?
C31 C32 1.328(5) . ?
C31 H31 0.9300 . ?
C32 C33 1.428(4) . ?
C32 H32 0.9300 . ?
C33 C34 1.394(5) . ?
C33 C37 1.413(4) . ?
C34 C35 1.351(5) . ?
C34 H34 0.9300 . ?
C35 C36 1.400(4) . ?
C35 H35 0.9300 . ?
C36 H36 0.9300 . ?
C37 C38 1.432(4) . ?
C39 C40 1.390(5) . ?
C39 C44 1.397(6) . ?
C40 C41 1.367(7) . ?
C40 H40 0.9300 . ?
C41 C42 1.340(8) . ?
C41 H41 0.9300 . ?
C42 C43 1.382(8) . ?
C42 H42 0.9300 . ?
C43 C44 1.389(5) . ?
C43 H43 0.9300 . ?
C44 C45 1.452(5) . ?
C45 H45 0.9300 . ?
C46 H46A 0.9600 . ?
C46 H46B 0.9600 . ?
C46 H46C 0.9600 . ?

loop_
_geom_torsion_atom_site_label_1
_geom_torsion_atom_site_label_2
_geom_torsion_atom_site_label_3
_geom_torsion_atom_site_label_4
_geom_torsion
_geom_torsion_site_symmetry_1
_geom_torsion_site_symmetry_2
_geom_torsion_site_symmetry_3
_geom_torsion_site_symmetry_4
_geom_torsion_publ_flag
Dy1 O2 C1 C6 -40.1(4) . . . . ?
Dy1 O2 C1 C2 140.5(2) . . . . ?
O2 C1 C2 C3 180.0(3) . . . . ?
C6 C1 C2 C3 0.6(4) . . . . ?
C1 C2 C3 C4 0.1(5) . . . . ?
C2 C3 C4 C5 -1.5(5) . . . . ?
C3 C4 C5 C6 2.1(5) . . . . ?
O2 C1 C6 C5 -179.3(2) . . . . ?
C2 C1 C6 C5 0.0(4) . . . . ?
O2 C1 C6 C7 0.0(4) . . . . ?
C2 C1 C6 C7 179.4(2) . . . . ?
C4 C5 C6 C1 -1.4(4) . . . . ?
C4 C5 C6 C7 179.2(3) . . . . ?
O3 N2 C7 C6 -179.6(2) . . . . ?
Dy1 N2 C7 C6 -4.1(4) . . . . ?
C1 C6 C7 N2 18.3(4) . . . . ?
C5 C6 C7 N2 -162.4(3) . . . . ?
Dy1 O1 C8 C13 -40.2(4) . . . . ?
Dy1 O1 C8 C9 140.8(2) . . . . ?
O1 C8 C9 C10 178.8(3) . . . . ?
C13 C8 C9 C10 -0.2(4) . . . . ?
C8 C9 C10 C11 -0.1(5) . . . . ?
C9 C10 C11 C12 -0.4(5) . . . . ?
C10 C11 C12 C13 1.2(5) . . . . ?
O1 C8 C13 C12 -177.9(2) . . . . ?
C9 C8 C13 C12 1.1(4) . . . . ?
O1 C8 C13 C14 0.1(4) . . . . ?
C9 C8 C13 C14 179.1(3) . . . . ?
C11 C12 C13 C8 -1.6(4) . . . . ?
C11 C12 C13 C14 -179.7(3) . . . . ?
O4 N1 C14 C13 -178.6(3) . . . . ?
Dy1 N1 C14 C13 0.0(4) . . . . ?
C8 C13 C14 N1 16.4(4) . . . . ?
C12 C13 C14 N1 -165.5(3) . . . . ?
C19 N3 C15 C16 0.7(4) . . . . ?
Dy1 N3 C15 C16 -179.4(2) . . . . ?
N3 C15 C16 C17 1.2(5) . . . . ?
C15 C16 C17 C18 -2.3(5) . . . . ?
C16 C17 C18 C19 1.5(4) . . . . ?
C16 C17 C18 C26 -178.6(3) . . . . ?
C15 N3 C19 C18 -1.4(4) . . . . ?
Dy1 N3 C19 C18 178.63(18) . . . . ?
C15 N3 C19 C20 176.3(2) . . . . ?
Dy1 N3 C19 C20 -3.6(3) . . . . ?
C17 C18 C19 N3 0.4(4) . . . . ?
C26 C18 C19 N3 -179.5(2) . . . . ?
C17 C18 C19 C20 -177.3(2) . . . . ?
C26 C18 C19 C20 2.8(4) . . . . ?
C21 N4 C20 C24 1.7(4) . . . . ?
Dy1 N4 C20 C24 -177.62(19) . . . . ?
C21 N4 C20 C19 -177.2(3) . . . . ?
Dy1 N4 C20 C19 3.4(3) . . . . ?
N3 C19 C20 N4 0.1(3) . . . . ?
C18 C19 C20 N4 177.9(2) . . . . ?
N3 C19 C20 C24 -178.9(2) . . . . ?
C18 C19 C20 C24 -1.1(4) . . . . ?
C20 N4 C21 C22 0.9(5) . . . . ?
Dy1 N4 C21 C22 -179.7(2) . . . . ?
N4 C21 C22 C23 -2.7(5) . . . . ?
C21 C22 C23 C24 1.7(5) . . . . ?
C22 C23 C24 C20 0.7(5) . . . . ?
C22 C23 C24 C25 178.3(3) . . . . ?
N4 C20 C24 C23 -2.6(4) . . . . ?
C19 C20 C24 C23 176.4(3) . . . . ?
N4 C20 C24 C25 179.7(3) . . . . ?
C19 C20 C24 C25 -1.3(4) . . . . ?
C23 C24 C25 C26 -175.4(3) . . . . ?
C20 C24 C25 C26 2.1(5) . . . . ?
C24 C25 C26 C18 -0.4(5) . . . . ?
C17 C18 C26 C25 178.1(3) . . . . ?
C19 C18 C26 C25 -2.1(4) . . . . ?
C38 N5 C27 C28 0.0(4) . . . . ?
Dy1 N5 C27 C28 178.7(2) . . . . ?
N5 C27 C28 C29 -0.1(5) . . . . ?
C27 C28 C29 C30 0.0(5) . . . . ?
C28 C29 C30 C38 0.1(5) . . . . ?
C28 C29 C30 C31 177.6(3) . . . . ?
C29 C30 C31 C32 -176.3(3) . . . . ?
C38 C30 C31 C32 1.2(5) . . . . ?
C30 C31 C32 C33 -1.4(5) . . . . ?
C31 C32 C33 C34 177.8(3) . . . . ?
C31 C32 C33 C37 -0.1(5) . . . . ?
C37 C33 C34 C35 -0.7(5) . . . . ?
C32 C33 C34 C35 -178.7(3) . . . . ?
C33 C34 C35 C36 -0.8(5) . . . . ?
C37 N6 C36 C35 0.4(5) . . . . ?
Dy1 N6 C36 C35 176.6(3) . . . . ?
C34 C35 C36 N6 1.0(5) . . . . ?
C36 N6 C37 C33 -2.0(4) . . . . ?
Dy1 N6 C37 C33 -178.29(19) . . . . ?
C36 N6 C37 C38 176.3(3) . . . . ?
Dy1 N6 C37 C38 0.1(3) . . . . ?
C34 C33 C37 N6 2.2(4) . . . . ?
C32 C33 C37 N6 -179.8(3) . . . . ?
C34 C33 C37 C38 -176.1(3) . . . . ?
C32 C33 C37 C38 1.9(4) . . . . ?
C27 N5 C38 C30 0.2(4) . . . . ?
Dy1 N5 C38 C30 -178.58(19) . . . . ?
C27 N5 C38 C37 -178.3(2) . . . . ?
Dy1 N5 C38 C37 2.9(3) . . . . ?
C29 C30 C38 N5 -0.3(4) . . . . ?
C31 C30 C38 N5 -177.9(3) . . . . ?
C29 C30 C38 C37 178.3(3) . . . . ?
C31 C30 C38 C37 0.6(4) . . . . ?
N6 C37 C38 N5 -2.0(4) . . . . ?
C33 C37 C38 N5 176.4(2) . . . . ?
N6 C37 C38 C30 179.5(2) . . . . ?
C33 C37 C38 C30 -2.1(4) . . . . ?
O5 C39 C40 C41 178.9(4) . . . . ?
C44 C39 C40 C41 -1.1(6) . . . . ?
C39 C40 C41 C42 -0.2(7) . . . . ?
C40 C41 C42 C43 1.8(8) . . . . ?
C41 C42 C43 C44 -2.1(7) . . . . ?
C42 C43 C44 C39 0.8(5) . . . . ?
C42 C43 C44 C45 -178.5(3) . . . . ?
O5 C39 C44 C43 -179.3(3) . . . . ?
C40 C39 C44 C43 0.8(5) . . . . ?
O5 C39 C44 C45 0.0(5) . . . . ?
C40 C39 C44 C45 -179.9(3) . . . . ?
O6 N7 C45 C44 -179.0(3) . . . . ?
C43 C44 C45 N7 173.6(3) . . . . ?
C39 C44 C45 N7 -5.6(5) . . . . ?
